data_1572328
loop_
_publ_author_name
'Scholes, Abbie M.'
'Kershaw Cook, Laurence J.'
'Szczypi&#x144;ski, Filip T'
'Luzyanin, Konstantin V.'
'Egleston, Benjamin D.'
'Greenaway, Rebecca L.'
'Slater, Anna G.'

_publ_section_title
;
 Dynamic and solid-state behaviour of bromoisotrianglimine.
;
_journal_issue 35
_journal_name_full 'Chemical science'
_journal_page_first 14254
_journal_page_last 14263
_journal_paper_doi 10.1039/d4sc04207g
_journal_volume 15
_journal_year 2024
_chemical_absolute_configuration ad
_chemical_formula_moiety 'C56 H60 Br4 N8, 2.5(C8 H16 O4)'
_chemical_formula_sum 'C76 H100 Br4 N8 O10'
_chemical_formula_weight 1605.27
_space_group_crystal_system orthorhombic
_space_group_IT_number 24
_space_group_name_Hall 'I 2b 2c'
_space_group_name_H-M_alt 'I 21 21 21'
_atom_sites_solution_hydrogens geom
_audit_creation_date 2023-12-07
_audit_creation_method
;
Olex2 1.5
(compiled 2023.08.24 svn.re1ec1418 for OlexSys, GUI svn.r6817)
;
_audit_update_record
;
2023-12-07 deposited with the CCDC.	2024-07-29 downloaded from the CCDC.
;
_cell_angle_alpha 90
_cell_angle_beta 90
_cell_angle_gamma 90
_cell_formula_units_Z 4
_cell_length_a 16.3450(7)
_cell_length_b 17.4893(6)
_cell_length_c 26.7421(11)
_cell_measurement_reflns_used 11016
_cell_measurement_temperature 100.01(11)
_cell_measurement_theta_max 25.6170
_cell_measurement_theta_min 1.4390
_cell_volume 7644.6(5)
_computing_cell_refinement 'CrysAlisPro 1.171.40.53 (Rigaku OD, 2019)'
_computing_data_collection 'CrysAlisPro 1.171.40.53 (Rigaku OD, 2019)'
_computing_data_reduction 'CrysAlisPro 1.171.40.53 (Rigaku OD, 2019)'
_computing_molecular_graphics 'Olex2 1.5 (Dolomanov et al., 2009)'
_computing_publication_material 'Olex2 1.5 (Dolomanov et al., 2009)'
_computing_structure_refinement 'SHELXL 2019/2 (Sheldrick, 2015)'
_computing_structure_solution 'SHELXT 2018/2 (Sheldrick, 2018)'
_diffrn_ambient_environment N~2~
_diffrn_ambient_temperature 100.01(11)
_diffrn_detector 'Hybrid Pixel Array Detector'
_diffrn_detector_area_resol_mean 10.0000
_diffrn_measured_fraction_theta_full 0.999
_diffrn_measured_fraction_theta_max 0.996
_diffrn_measurement_details
;
List of Runs (angles in degrees, time in seconds):

  # Type    Start    End  Width  t~exp~   \w     \q     \k     \f   Frames
#--------------------------------------------------------------------------
  1  \w    -31.00  57.00   1.00   60.00    --    5.00  66.00  52.00   88
  2  \w    -32.00  78.00   1.00   60.00    --   -8.90  67.00-172.00  110
  3  \w    -33.00  79.00   1.00   60.00    --   -8.90  57.00-120.00  112
;
_diffrn_measurement_device 'four-circle diffractometer'
_diffrn_measurement_device_type 'XtaLAB AFC12 (RCD3): Kappa single'
_diffrn_measurement_method '\w scans'
_diffrn_orient_matrix_type 'CrysAlisPro convention (1999,Acta A55,543-557)'
_diffrn_orient_matrix_UB_11 0.0321588000
_diffrn_orient_matrix_UB_12 0.0157996000
_diffrn_orient_matrix_UB_13 -0.0145027000
_diffrn_orient_matrix_UB_21 -0.0081684000
_diffrn_orient_matrix_UB_22 -0.0268300000
_diffrn_orient_matrix_UB_23 -0.0192652000
_diffrn_orient_matrix_UB_31 -0.0279987000
_diffrn_orient_matrix_UB_32 0.0259314000
_diffrn_orient_matrix_UB_33 -0.0110746000
_diffrn_radiation_monochromator mirror
_diffrn_radiation_probe x-ray
_diffrn_radiation_type 'Mo K\a'
_diffrn_radiation_wavelength 0.71073
_diffrn_reflns_av_R_equivalents 0.0630
_diffrn_reflns_av_unetI/netI 0.0718
_diffrn_reflns_Laue_measured_fraction_full 0.999
_diffrn_reflns_Laue_measured_fraction_max 0.996
_diffrn_reflns_limit_h_max 15
_diffrn_reflns_limit_h_min -20
_diffrn_reflns_limit_k_max 21
_diffrn_reflns_limit_k_min -19
_diffrn_reflns_limit_l_max 33
_diffrn_reflns_limit_l_min -27
_diffrn_reflns_number 27440
_diffrn_reflns_point_group_measured_fraction_full 0.999
_diffrn_reflns_point_group_measured_fraction_max 0.994
_diffrn_reflns_theta_full 25.242
_diffrn_reflns_theta_max 26.414
_diffrn_reflns_theta_min 1.460
_diffrn_source 'Rotating-anode X-ray tube'
_diffrn_source_type 'Rigaku 007HF (Mo) X-ray Source'
_exptl_absorpt_coefficient_mu 2.167
_exptl_absorpt_correction_T_max 1.00000
_exptl_absorpt_correction_T_min 0.49972
_exptl_absorpt_correction_type multi-scan
_exptl_absorpt_process_details
;
CrysAlisPro 1.171.40.53 (Rigaku Oxford Diffraction, 2019)
Empirical absorption correction using spherical harmonics,
 implemented in SCALE3 ABSPACK scaling algorithm.
;
_exptl_crystal_colour 'light yellow'
_exptl_crystal_colour_modifier light
_exptl_crystal_colour_primary yellow
_exptl_crystal_density_diffrn 1.395
_exptl_crystal_description prism
_exptl_crystal_F_000 3328
_exptl_crystal_preparation 'Slow vapour diffusion of 1,4-dioxane into a dichloromethane solution.'
_exptl_crystal_size_max 0.28
_exptl_crystal_size_mid 0.2
_exptl_crystal_size_min 0.14
_refine_diff_density_max 1.449
_refine_diff_density_min -0.643
_refine_diff_density_rms 0.144
_refine_ls_abs_structure_details
;
 Flack x determined using 1924 quotients [(I+)-(I-)]/[(I+)+(I-)]
 (Parsons, Flack and Wagner, Acta Cryst. B69 (2013) 249-259).
;
_refine_ls_abs_structure_Flack 0.001(6)
_refine_ls_extinction_method none
_refine_ls_goodness_of_fit_ref 1.040
_refine_ls_hydrogen_treatment constr
_refine_ls_matrix_type full
_refine_ls_number_parameters 480
_refine_ls_number_reflns 7824
_refine_ls_number_restraints 118
_refine_ls_restrained_S_all 1.044
_refine_ls_R_factor_all 0.1112
_refine_ls_R_factor_gt 0.0751
_refine_ls_shift/su_max 0.000
_refine_ls_shift/su_mean 0.000
_refine_ls_structure_factor_coef Fsqd
_refine_ls_weighting_details 'w=1/[\s^2^(Fo^2^)+(0.1240P)^2^+19.1658P] where P=(Fo^2^+2Fc^2^)/3'
_refine_ls_weighting_scheme calc
_refine_ls_wR_factor_gt 0.1911
_refine_ls_wR_factor_ref 0.2090
_reflns_Friedel_coverage 0.827
_reflns_Friedel_fraction_full 1.000
_reflns_Friedel_fraction_max 0.992
_reflns_number_gt 5437
_reflns_number_total 7824
_reflns_threshold_expression 'I > 2\s(I)'
_cod_data_source_file d4sc04207g2.cif
_cod_data_source_block 44-ss_diox_u0093_ams221-3_dcmdiox_100k_1
_cod_depositor_comments 'Adding full bibliography for 1572326--1572335.cif.'
_cod_database_code 1572328
_shelx_shelxl_version_number 2019/2
_chemical_oxdiff_formula 'C71 H76 Br4 Cl N8 O7'
_chemical_oxdiff_usercomment 'SS Bromo 15 mg'
_shelx_space_group_comment
;
The symmetry employed for this shelxl refinement is uniquely defined
by the following loop, which should always be used as a source of
symmetry information in preference to the above space-group names.
They are only intended as comments.
;
_shelx_estimated_absorpt_t_max 0.751
_shelx_estimated_absorpt_t_min 0.582
_reflns_odcompleteness_completeness 99.84
_reflns_odcompleteness_iscentric 1
_reflns_odcompleteness_theta 26.32
_olex2_refinement_description
;
1. Fixed Uiso
 At 1.2 times of:
  All C(H) groups, All C(H,H) groups, All C(H,H,H,H) groups
2. Restrained distances
 O52-O49
 2.8 with sigma of 0.01
 O52-C53 = O52-C51 = C50-O49 = C54-O49
 1.4 with sigma of 0.01
 C53-C54 = C51-C50
 1.5 with sigma of 0.02
 C53-C50 \\sim C54-C51
 with sigma of 0.02
 C42-C43A \\sim C42-C43B
 with sigma of 0.02
 O45-C46B \\sim C47B-O48 \\sim O45-C46A \\sim C47A-O48
 with sigma of 0.02
 C46B-C47B \\sim C46A-C47A
 with sigma of 0.02
3. Uiso/Uaniso restraints and constraints
O49 \\sim O52 \\sim C53 \\sim C54 \\sim C50 \\sim C51: within 2A with sigma of
0.04 and sigma for terminal atoms of 0.08 within 2A
Uanis(O49) = Uanis(O49) = Uanis(O52) = Uanis(O52)
Uanis(C50) = Uanis(C50) = Uanis(C53) = Uanis(C53)
Uanis(C51) = Uanis(C51) = Uanis(C54) = Uanis(C54)
4. Rigid body (RIGU) restrains
 O45, C46B, C47B, O48, C46A, C47A
 with sigma for 1-2 distances of 0.004 and sigma for 1-3 distances of 0.004
 O49, O52, C53, C54, C50, C51
 with sigma for 1-2 distances of 0.004 and sigma for 1-3 distances of 0.004
5. Others
 Fixed Sof: C46B(0.5) H46A(0.5) H46B(0.5) C47B(0.5) H47A(0.5) H47B(0.5)
 H42C(0.5) H42D(0.5) H42A(0.5) H42B(0.5) C43A(0.5) H43A(0.5) H43B(0.5)
 C43B(0.5) H43C(0.5) H43D(0.5) C46A(0.5) H46C(0.5) H46D(0.5) C47A(0.5)
 H47C(0.5) H47D(0.5) O49(0.5) C50(0.5) H50A(0.5) H50B(0.5) C54(0.5) H54A(0.5)
 H54B(0.5) C51(0.5) H51A(0.5) H51B(0.5) C53(0.5) H53A(0.5) H53B(0.5) O52(0.5)
6.a Ternary CH refined with riding coordinates:
 C11(H11), C10(H10), C27(H27), C28(H28)
6.b Secondary CH2 refined with riding coordinates:
 C12(H12A,H12B), C15(H15A,H15B), C13(H13A,H13B), C29(H29A,H29B), C14(H14A,
 H14B), C30(H30A,H30B), C32(H32A,H32B), C39(H39A,H39B), C37(H37A,H37B),
 C40(H40A,H40B), C31(H31A,H31B), C36(H36A,H36B), C46B(H46A,H46B), C47B(H47A,
 H47B), C42(H42C,H42D), C42(H42A,H42B), C43A(H43A,H43B), C43B(H43C,H43D),
 C46A(H46C,H46D), C47A(H47C,H47D), C50(H50A,H50B), C54(H54A,H54B), C51(H51A,
 H51B), C53(H53A,H53B)
6.c Aromatic/amide H refined with riding coordinates:
 C20(H20), C5(H5), C25(H25), C7(H7), C17(H17), C34(H34), C24(H24), C3(H3),
 C8(H8), C22(H22)
;
_olex2_date_sample_data_collection 2021-04-24
_olex2_submission_original_sample_id 'AMS221-3 DCM Diox 100 K'
_olex2_submission_special_instructions 'No special instructions were received'
_oxdiff_exptl_absorpt_empirical_details
;
Empirical correction (ABSPACK) includes:
- Absorption correction using spherical harmonics
- Frame scaling
;
_oxdiff_exptl_absorpt_empirical_full_max 1.724
_oxdiff_exptl_absorpt_empirical_full_min 0.818

loop_
_space_group_symop_operation_xyz
'x, y, z'
'-x+1/2, -y, z+1/2'
'-x, y+1/2, -z+1/2'
'x+1/2, -y+1/2, -z'
'x+1/2, y+1/2, z+1/2'
'-x+1, -y+1/2, z+1'
'-x+1/2, y+1, -z+1'
'x+1, -y+1, -z+1/2'

loop_
_atom_site_label
_atom_site_type_symbol
_atom_site_fract_x
_atom_site_fract_y
_atom_site_fract_z
_atom_site_U_iso_or_equiv
_atom_site_adp_type
_atom_site_occupancy
_atom_site_site_symmetry_order
_atom_site_calc_flag
_atom_site_refinement_flags_posn
_atom_site_refinement_flags_adp
_atom_site_refinement_flags_occupancy
_atom_site_disorder_assembly
_atom_site_disorder_group
Br1 Br 0.67224(7) 0.45087(7) 0.57351(4) 0.0494(4) Uani 1 1 d . . . . .
Br18 Br 0.23750(9) 0.89072(6) 0.65949(6) 0.0644(5) Uani 1 1 d . . . . .
O45 O 0.250000 0.8163(6) 0.500000 0.060(3) Uani 1 2 d DS T P . .
N26 N 0.4136(5) 0.7365(5) 0.8482(3) 0.0342(19) Uani 1 1 d . . . . .
N33 N 0.4964(5) 0.6665(4) 0.4100(3) 0.0305(18) Uani 1 1 d . . . . .
N16 N 0.2393(5) 0.5738(4) 0.6599(3) 0.0306(17) Uani 1 1 d . . . . .
N9 N 0.3337(5) 0.4807(4) 0.5903(3) 0.0319(18) Uani 1 1 d . . . . .
O48 O 0.250000 0.6554(6) 0.500000 0.058(3) Uani 1 2 d DS T P . .
O38 O 0.6742(6) 0.3441(6) 0.3938(4) 0.068(2) Uani 1 1 d . . . . .
C6 C 0.4380(6) 0.5241(5) 0.5345(4) 0.029(2) Uani 1 1 d . . . . .
C20 C 0.3167(6) 0.8245(5) 0.7423(4) 0.032(2) Uani 1 1 d . . . . .
H20 H 0.327205 0.876218 0.750994 0.039 Uiso 1 1 calc R U . . .
O35 O 0.5889(6) 0.4477(6) 0.3309(3) 0.066(2) Uani 1 1 d . . . . .
C5 C 0.4544(7) 0.5723(5) 0.4935(4) 0.035(2) Uani 1 1 d . . . . .
H5 H 0.410455 0.594239 0.475214 0.042 Uiso 1 1 calc R U . . .
C21 C 0.3450(6) 0.7676(6) 0.7724(4) 0.033(2) Uani 1 1 d . . . . .
C11 C 0.2251(6) 0.4914(5) 0.6533(3) 0.029(2) Uani 1 1 d . . . . .
H11 H 0.260986 0.462481 0.676939 0.035 Uiso 1 1 calc R U . . .
C12 C 0.1361(7) 0.4737(6) 0.6650(4) 0.039(2) Uani 1 1 d . . . . .
H12A H 0.100306 0.505197 0.643358 0.047 Uiso 1 1 calc R U . . .
H12B H 0.124382 0.487127 0.700211 0.047 Uiso 1 1 calc R U . . .
C4 C 0.5336(6) 0.5875(5) 0.4797(4) 0.031(2) Uani 1 1 d . . . . .
C25 C 0.3879(7) 0.7850(5) 0.8200(4) 0.035(2) Uani 1 1 d . . . . .
H25 H 0.395510 0.837160 0.828834 0.043 Uiso 1 1 calc R U . . .
C7 C 0.5040(6) 0.4885(5) 0.5589(3) 0.030(2) Uani 1 1 d . . . . .
H7 H 0.494326 0.454303 0.585822 0.036 Uiso 1 1 calc R U . . .
C17 C 0.2702(6) 0.5930(5) 0.7002(3) 0.030(2) Uani 1 1 d . . . . .
H17 H 0.284690 0.553938 0.723306 0.036 Uiso 1 1 calc R U . . .
C34 C 0.5504(7) 0.6382(6) 0.4363(4) 0.038(2) Uani 1 1 d . . . . .
H34 H 0.605802 0.649353 0.428394 0.046 Uiso 1 1 calc R U . . .
C24 C 0.2568(6) 0.7332(5) 0.6847(4) 0.032(2) Uani 1 1 d . . . . .
H24 H 0.226516 0.722711 0.655163 0.038 Uiso 1 1 calc R U . . .
C3 C 0.5983(6) 0.5523(6) 0.5038(4) 0.035(2) Uani 1 1 d . . . . .
H3 H 0.653033 0.561319 0.493407 0.042 Uiso 1 1 calc R U . . .
C2 C 0.5815(7) 0.5034(6) 0.5436(4) 0.038(3) Uani 1 1 d . . . . .
C10 C 0.2467(6) 0.4692(5) 0.5998(3) 0.030(2) Uani 1 1 d . . . . .
H10 H 0.214420 0.501556 0.576118 0.036 Uiso 1 1 calc R U . . .
C19 C 0.2730(7) 0.8085(6) 0.6993(4) 0.038(2) Uani 1 1 d . . . . .
C15 C 0.2255(6) 0.3849(6) 0.5910(4) 0.037(2) Uani 1 1 d . . . . .
H15A H 0.237277 0.371650 0.555771 0.044 Uiso 1 1 calc R U . . .
H15B H 0.260790 0.352689 0.612514 0.044 Uiso 1 1 calc R U . . .
C8 C 0.3521(6) 0.5107(6) 0.5500(4) 0.037(2) Uani 1 1 d . . . . .
H8 H 0.309409 0.525721 0.528014 0.044 Uiso 1 1 calc R U . . .
C13 C 0.1171(7) 0.3889(6) 0.6565(4) 0.039(2) Uani 1 1 d . . . . .
H13A H 0.058464 0.379087 0.663235 0.047 Uiso 1 1 calc R U . . .
H13B H 0.149912 0.357289 0.679679 0.047 Uiso 1 1 calc R U . . .
C27 C 0.4560(7) 0.7655(6) 0.8935(4) 0.038(2) Uani 1 1 d . . . . .
H27 H 0.457266 0.822689 0.892818 0.046 Uiso 1 1 calc R U . . .
C22 C 0.3288(7) 0.6898(5) 0.7583(4) 0.032(2) Uani 1 1 d . . . . .
H22 H 0.347268 0.649068 0.778932 0.038 Uiso 1 1 calc R U . . .
C29 C 0.4989(8) 0.6671(7) 0.3193(4) 0.041(2) Uani 1 1 d . . . . .
H29A H 0.527746 0.617374 0.318738 0.049 Uiso 1 1 calc R U . . .
H29B H 0.439326 0.657017 0.319392 0.049 Uiso 1 1 calc R U . . .
C23 C 0.2861(6) 0.6743(5) 0.7145(4) 0.029(2) Uani 1 1 d . . . . .
C28 C 0.5223(7) 0.7109(6) 0.3663(4) 0.034(2) Uani 1 1 d . . . . .
H28 H 0.582859 0.719005 0.367300 0.041 Uiso 1 1 calc R U . . .
C14 C 0.1373(7) 0.3672(6) 0.6022(4) 0.044(3) Uani 1 1 d . . . . .
H14A H 0.126946 0.311990 0.596996 0.053 Uiso 1 1 calc R U . . .
H14B H 0.101548 0.396193 0.579049 0.053 Uiso 1 1 calc R U . . .
C30 C 0.5215(8) 0.7129(7) 0.2730(4) 0.046(3) Uani 1 1 d . . . . .
H30A H 0.581320 0.721553 0.272282 0.055 Uiso 1 1 calc R U . . .
H30B H 0.506333 0.683655 0.242640 0.055 Uiso 1 1 calc R U . . .
C32 C 0.4116(9) 0.7387(7) 0.9402(4) 0.050(3) Uani 1 1 d . . . . .
H32A H 0.355570 0.760103 0.940453 0.060 Uiso 1 1 calc R U . . .
H32B H 0.407189 0.682267 0.939658 0.060 Uiso 1 1 calc R U . . .
C39 C 0.6059(8) 0.3869(8) 0.4104(5) 0.060(3) Uani 1 1 d . . . . .
H39A H 0.613023 0.398807 0.446335 0.071 Uiso 1 1 calc R U . . .
H39B H 0.556100 0.355051 0.407028 0.071 Uiso 1 1 calc R U . . .
C37 C 0.6652(9) 0.3286(7) 0.3411(5) 0.061(3) Uani 1 1 d . . . . .
H37A H 0.615362 0.297804 0.335001 0.073 Uiso 1 1 calc R U . . .
H37B H 0.713101 0.299866 0.328470 0.073 Uiso 1 1 calc R U . . .
C40 C 0.5937(8) 0.4584(8) 0.3829(5) 0.059(3) Uani 1 1 d . . . . .
H40A H 0.542678 0.483013 0.394682 0.070 Uiso 1 1 calc R U . . .
H40B H 0.639640 0.493546 0.390399 0.070 Uiso 1 1 calc R U . . .
C31 C 0.4558(10) 0.7632(8) 0.9868(4) 0.070(4) Uani 1 1 d . . . . .
H31A H 0.427487 0.741673 1.016392 0.084 Uiso 1 1 calc R U . . .
H31B H 0.454078 0.819610 0.989506 0.084 Uiso 1 1 calc R U . . .
C36 C 0.6587(8) 0.4044(7) 0.3151(5) 0.054(3) Uani 1 1 d . . . . .
H36A H 0.708886 0.434387 0.321813 0.065 Uiso 1 1 calc R U . . .
H36B H 0.655319 0.395750 0.278585 0.065 Uiso 1 1 calc R U . . .
C46B C 0.2983(18) 0.7738(13) 0.5362(11) 0.060(7) Uani 0.5 1 d D . P A 1
H46A H 0.306046 0.803962 0.567136 0.072 Uiso 0.5 1 calc R U P A 1
H46B H 0.352592 0.760717 0.522216 0.072 Uiso 0.5 1 calc R U P A 1
C47B C 0.2495(16) 0.7031(11) 0.5464(7) 0.044(5) Uani 0.5 1 d D . P A 1
H47A H 0.274043 0.674334 0.574539 0.053 Uiso 0.5 1 calc R U P A 1
H47B H 0.192688 0.716860 0.555505 0.053 Uiso 0.5 1 calc R U P A 1
O44 O 0.4209(8) 0.500000 0.750000 0.080(5) Uani 1 2 d S T P . .
C42 C 0.5473(9) 0.5112(11) 0.7059(5) 0.074(5) Uani 1 1 d D . . . .
H42C H 0.541288 0.567061 0.701323 0.089 Uiso 0.5 1 calc R U P B -1
H42D H 0.581251 0.492501 0.677758 0.089 Uiso 0.5 1 calc R U P B -1
H42A H 0.576358 0.548800 0.684692 0.089 Uiso 0.5 1 calc R U P C -2
H42B H 0.545629 0.462256 0.687250 0.089 Uiso 0.5 1 calc R U P C -2
C43A C 0.4706(13) 0.4796(14) 0.7000(9) 0.046(6) Uani 0.5 1 d D . P D -1
H43A H 0.474565 0.423532 0.695642 0.055 Uiso 0.5 1 calc R U P D -1
H43B H 0.443008 0.501589 0.670319 0.055 Uiso 0.5 1 calc R U P D -1
C43B C 0.4681(12) 0.5362(19) 0.7127(9) 0.055(7) Uani 0.5 1 d D . P D -2
H43C H 0.438828 0.530593 0.680448 0.066 Uiso 0.5 1 calc R U P D -2
H43D H 0.470056 0.591499 0.720450 0.066 Uiso 0.5 1 calc R U P D -2
O41 O 0.5931(7) 0.500000 0.750000 0.050(3) Uani 1 2 d S T P D .
C46A C 0.2536(18) 0.7689(13) 0.5464(8) 0.054(6) Uani 0.5 1 d D . P A 2
H46C H 0.197606 0.755049 0.557184 0.065 Uiso 0.5 1 calc R U P A 2
H46D H 0.279932 0.798264 0.573657 0.065 Uiso 0.5 1 calc R U P A 2
C47A C 0.3026(16) 0.6969(13) 0.5357(9) 0.050(6) Uani 0.5 1 d D . P A 2
H47C H 0.356279 0.709418 0.520642 0.060 Uiso 0.5 1 calc R U P A 2
H47D H 0.311420 0.666773 0.566566 0.060 Uiso 0.5 1 calc R U P A 2
O49 O 0.5750(15) 0.7474(12) 0.6230(11) 0.076(4) Uani 0.5 1 d D U P E -1
C50 C 0.5319(15) 0.8167(13) 0.6102(10) 0.057(4) Uani 0.5 1 d D U P E -1
H50A H 0.561068 0.861474 0.624158 0.068 Uiso 0.5 1 calc R U P E -1
H50B H 0.529632 0.822406 0.573377 0.068 Uiso 0.5 1 calc R U P E -1
C54 C 0.5326(15) 0.6769(13) 0.6098(9) 0.056(4) Uani 0.5 1 d D U P E -1
H54A H 0.532369 0.670829 0.573005 0.067 Uiso 0.5 1 calc R U P E -1
H54B H 0.561882 0.632731 0.624439 0.067 Uiso 0.5 1 calc R U P E -1
C51 C 0.4515(15) 0.8133(12) 0.6299(10) 0.056(4) Uani 0.5 1 d D U P E -1
H51A H 0.419945 0.855877 0.615011 0.067 Uiso 0.5 1 calc R U P E -1
H51B H 0.455193 0.823358 0.666262 0.067 Uiso 0.5 1 calc R U P E -1
C53 C 0.4519(15) 0.6781(14) 0.6275(9) 0.057(4) Uani 0.5 1 d D U P E -1
H53A H 0.453474 0.663998 0.663323 0.068 Uiso 0.5 1 calc R U P E -1
H53B H 0.421700 0.637042 0.609935 0.068 Uiso 0.5 1 calc R U P E -1
O52 O 0.4050(15) 0.7453(12) 0.6234(11) 0.076(4) Uani 0.5 1 d D U P E -1

loop_
_atom_site_aniso_label
_atom_site_aniso_U_11
_atom_site_aniso_U_22
_atom_site_aniso_U_33
_atom_site_aniso_U_23
_atom_site_aniso_U_13
_atom_site_aniso_U_12
Br1 0.0454(6) 0.0587(7) 0.0442(6) 0.0127(6) -0.0081(5) 0.0031(6)
Br18 0.0828(10) 0.0326(5) 0.0777(10) 0.0120(6) -0.0386(8) -0.0011(6)
O45 0.075(8) 0.032(5) 0.071(7) 0.000 -0.026(7) 0.000
N26 0.043(5) 0.033(4) 0.026(4) -0.006(4) 0.005(4) -0.007(4)
N33 0.036(5) 0.030(4) 0.026(4) 0.001(3) 0.005(4) -0.004(3)
N16 0.029(4) 0.027(4) 0.035(5) 0.005(3) 0.002(4) 0.002(3)
N9 0.034(5) 0.032(4) 0.029(4) 0.001(3) -0.006(4) 0.004(4)
O48 0.097(9) 0.035(5) 0.042(6) 0.000 -0.035(6) 0.000
O38 0.065(6) 0.068(6) 0.070(6) -0.006(5) -0.002(5) 0.005(5)
C6 0.031(5) 0.026(5) 0.031(5) -0.004(4) -0.005(4) -0.001(4)
C20 0.044(6) 0.014(4) 0.039(6) 0.000(4) 0.007(5) 0.000(4)
O35 0.084(7) 0.069(6) 0.045(5) 0.001(5) 0.000(5) 0.000(5)
C5 0.045(6) 0.035(5) 0.024(5) 0.002(4) -0.009(4) 0.000(4)
C21 0.035(6) 0.030(5) 0.034(6) 0.000(4) 0.002(4) -0.008(4)
C11 0.041(6) 0.027(4) 0.019(5) 0.006(4) -0.008(4) -0.003(4)
C12 0.044(6) 0.037(5) 0.037(6) -0.001(5) -0.002(5) 0.004(4)
C4 0.036(6) 0.029(5) 0.027(5) -0.001(4) -0.002(4) -0.010(4)
C25 0.050(7) 0.018(4) 0.038(6) -0.007(4) 0.007(5) -0.007(4)
C7 0.042(6) 0.024(5) 0.024(5) 0.003(4) -0.004(4) 0.000(4)
C17 0.046(6) 0.023(5) 0.021(5) 0.009(4) 0.004(4) 0.004(4)
C34 0.050(7) 0.032(5) 0.031(6) 0.001(4) 0.001(5) 0.002(5)
C24 0.038(6) 0.031(4) 0.027(5) 0.000(4) -0.008(4) -0.003(4)
C3 0.029(5) 0.038(5) 0.037(5) 0.007(5) -0.002(4) -0.001(4)
C2 0.054(7) 0.030(5) 0.032(6) 0.005(4) -0.005(5) 0.007(5)
C10 0.033(5) 0.033(5) 0.025(5) 0.001(4) -0.007(4) -0.003(4)
C19 0.045(7) 0.035(5) 0.034(6) 0.012(4) 0.002(5) 0.013(5)
C15 0.043(6) 0.038(5) 0.030(5) 0.000(4) 0.000(4) -0.002(5)
C8 0.042(6) 0.038(5) 0.030(6) 0.005(5) -0.015(5) 0.006(4)
C13 0.046(6) 0.044(5) 0.027(5) 0.004(5) 0.006(5) -0.011(5)
C27 0.054(6) 0.035(5) 0.026(5) -0.002(4) 0.000(5) -0.010(5)
C22 0.038(5) 0.029(5) 0.028(5) 0.004(4) -0.004(5) -0.005(4)
C29 0.050(7) 0.046(6) 0.026(5) -0.008(5) 0.002(5) -0.005(5)
C23 0.034(5) 0.027(5) 0.025(5) -0.002(4) 0.009(4) -0.001(4)
C28 0.046(7) 0.036(5) 0.021(5) 0.003(4) 0.000(4) -0.009(4)
C14 0.060(7) 0.033(5) 0.039(6) -0.014(5) -0.004(5) -0.004(5)
C30 0.053(8) 0.060(7) 0.024(6) -0.004(5) -0.003(5) -0.013(6)
C32 0.085(9) 0.040(6) 0.024(6) -0.006(5) 0.012(5) -0.022(6)
C39 0.056(8) 0.059(8) 0.064(9) -0.002(7) 0.009(6) 0.001(7)
C37 0.065(9) 0.055(7) 0.064(9) -0.007(7) 0.014(7) -0.004(6)
C40 0.055(8) 0.060(8) 0.061(8) -0.008(7) 0.009(6) -0.014(6)
C31 0.136(14) 0.048(7) 0.027(6) -0.004(5) 0.022(7) -0.011(8)
C36 0.053(8) 0.048(7) 0.061(8) -0.013(6) -0.005(6) 0.011(6)
C46B 0.076(15) 0.045(9) 0.060(13) 0.001(8) -0.030(12) -0.006(9)
C47B 0.056(14) 0.038(8) 0.038(9) 0.005(6) -0.033(9) 0.008(8)
O44 0.047(8) 0.145(14) 0.049(8) 0.051(9) 0.000 0.000
C42 0.062(10) 0.124(13) 0.037(8) 0.015(8) -0.002(7) 0.023(9)
C43A 0.061(17) 0.033(12) 0.043(14) -0.006(10) -0.014(11) 0.017(11)
C43B 0.031(12) 0.10(2) 0.036(13) 0.036(15) -0.001(10) -0.007(13)
O41 0.041(6) 0.049(6) 0.061(8) 0.009(6) 0.000 0.000
C46A 0.065(16) 0.044(9) 0.054(10) -0.009(7) -0.027(10) 0.001(9)
C47A 0.067(14) 0.046(9) 0.038(11) -0.009(8) -0.027(10) 0.003(8)
O49 0.073(9) 0.069(6) 0.085(7) -0.005(7) -0.036(8) -0.009(6)
C50 0.082(9) 0.054(6) 0.035(12) -0.005(6) -0.032(7) -0.015(6)
C54 0.080(9) 0.052(6) 0.036(12) -0.004(6) -0.033(7) 0.004(6)
C51 0.080(9) 0.052(6) 0.036(12) -0.004(6) -0.033(7) 0.004(6)
C53 0.082(9) 0.054(6) 0.035(12) -0.005(6) -0.032(7) -0.015(6)
O52 0.073(9) 0.069(6) 0.085(7) -0.005(7) -0.036(8) -0.009(6)

loop_
_atom_type_symbol
_atom_type_description
_atom_type_scat_dispersion_real
_atom_type_scat_dispersion_imag
_atom_type_scat_source
C C 0.0033 0.0016 'International Tables Vol C Tables 4.2.6.8 and 6.1.1.4'
H H 0.0000 0.0000 'International Tables Vol C Tables 4.2.6.8 and 6.1.1.4'
Br Br -0.2901 2.4595 'International Tables Vol C Tables 4.2.6.8 and 6.1.1.4'
N N 0.0061 0.0033 'International Tables Vol C Tables 4.2.6.8 and 6.1.1.4'
O O 0.0106 0.0060 'International Tables Vol C Tables 4.2.6.8 and 6.1.1.4'

loop_
_geom_angle_atom_site_label_1
_geom_angle_atom_site_label_2
_geom_angle_atom_site_label_3
_geom_angle
_geom_angle_site_symmetry_1
_geom_angle_site_symmetry_3
_geom_angle_publ_flag
C46B O45 C46B 119(2) . 7_545 ?
C46B O45 C46A 106.9(14) . 7_545 ?
C46B O45 C46A 30.8(14) 7_545 7_545 ?
C46A O45 C46A 113(2) 7_545 . ?
C25 N26 C27 115.5(9) . . ?
C34 N33 C28 117.4(9) . . ?
C17 N16 C11 115.8(8) . . ?
C8 N9 C10 116.6(8) . . ?
C47B O48 C47B 112.1(16) . 7_545 ?
C47A O48 C47A 121.0(19) . 7_545 ?
C39 O38 C37 109.0(11) . . ?
C5 C6 C8 119.5(9) . . ?
C7 C6 C5 118.7(9) . . ?
C7 C6 C8 121.7(9) . . ?
C21 C20 H20 119.4 . . ?
C21 C20 C19 121.3(9) . . ?
C19 C20 H20 119.4 . . ?
C40 O35 C36 108.5(10) . . ?
C6 C5 H5 119.9 . . ?
C4 C5 C6 120.3(9) . . ?
C4 C5 H5 119.9 . . ?
C20 C21 C25 121.1(9) . . ?
C20 C21 C22 118.4(9) . . ?
C22 C21 C25 120.4(9) . . ?
N16 C11 H11 109.1 . . ?
N16 C11 C12 109.1(8) . . ?
N16 C11 C10 109.0(7) . . ?
C12 C11 H11 109.1 . . ?
C12 C11 C10 111.3(8) . . ?
C10 C11 H11 109.1 . . ?
C11 C12 H12A 109.4 . . ?
C11 C12 H12B 109.4 . . ?
C11 C12 C13 111.2(9) . . ?
H12A C12 H12B 108.0 . . ?
C13 C12 H12A 109.4 . . ?
C13 C12 H12B 109.4 . . ?
C5 C4 C34 120.0(9) . . ?
C5 C4 C3 120.7(9) . . ?
C3 C4 C34 119.2(9) . . ?
N26 C25 C21 123.6(9) . . ?
N26 C25 H25 118.2 . . ?
C21 C25 H25 118.2 . . ?
C6 C7 H7 120.3 . . ?
C2 C7 C6 119.5(9) . . ?
C2 C7 H7 120.3 . . ?
N16 C17 H17 118.3 . . ?
N16 C17 C23 123.5(8) . . ?
C23 C17 H17 118.3 . . ?
N33 C34 C4 123.5(10) . . ?
N33 C34 H34 118.3 . . ?
C4 C34 H34 118.3 . . ?
C19 C24 H24 120.9 . . ?
C23 C24 H24 120.9 . . ?
C23 C24 C19 118.2(9) . . ?
C4 C3 H3 120.7 . . ?
C4 C3 C2 118.6(9) . . ?
C2 C3 H3 120.7 . . ?
C7 C2 Br1 120.3(8) . . ?
C7 C2 C3 122.1(9) . . ?
C3 C2 Br1 117.4(8) . . ?
N9 C10 C11 110.7(7) . . ?
N9 C10 H10 109.1 . . ?
N9 C10 C15 109.1(8) . . ?
C11 C10 H10 109.1 . . ?
C11 C10 C15 109.6(8) . . ?
C15 C10 H10 109.1 . . ?
C20 C19 Br18 118.4(7) . . ?
C20 C19 C24 121.4(9) . . ?
C24 C19 Br18 120.2(8) . . ?
C10 C15 H15A 109.1 . . ?
C10 C15 H15B 109.1 . . ?
H15A C15 H15B 107.8 . . ?
C14 C15 C10 112.6(9) . . ?
C14 C15 H15A 109.1 . . ?
C14 C15 H15B 109.1 . . ?
N9 C8 C6 122.8(9) . . ?
N9 C8 H8 118.6 . . ?
C6 C8 H8 118.6 . . ?
C12 C13 H13A 109.7 . . ?
C12 C13 H13B 109.7 . . ?
C12 C13 C14 109.6(9) . . ?
H13A C13 H13B 108.2 . . ?
C14 C13 H13A 109.7 . . ?
C14 C13 H13B 109.7 . . ?
N26 C27 C27 108.4(7) . 6_564 ?
N26 C27 H27 109.5 . . ?
N26 C27 C32 110.0(9) . . ?
C27 C27 H27 109.5 6_564 . ?
C32 C27 C27 109.7(9) . 6_564 ?
C32 C27 H27 109.5 . . ?
C21 C22 H22 120.1 . . ?
C23 C22 C21 119.9(9) . . ?
C23 C22 H22 120.1 . . ?
H29A C29 H29B 108.1 . . ?
C28 C29 H29A 109.6 . . ?
C28 C29 H29B 109.6 . . ?
C30 C29 H29A 109.6 . . ?
C30 C29 H29B 109.6 . . ?
C30 C29 C28 110.4(9) . . ?
C24 C23 C17 119.9(9) . . ?
C24 C23 C22 120.8(8) . . ?
C22 C23 C17 119.2(9) . . ?
N33 C28 C29 108.7(8) . . ?
N33 C28 C28 109.4(7) . 6_564 ?
N33 C28 H28 109.9 . . ?
C29 C28 C28 109.0(8) . 6_564 ?
C29 C28 H28 109.9 . . ?
C28 C28 H28 109.9 6_564 . ?
C15 C14 C13 110.0(9) . . ?
C15 C14 H14A 109.7 . . ?
C15 C14 H14B 109.7 . . ?
C13 C14 H14A 109.7 . . ?
C13 C14 H14B 109.7 . . ?
H14A C14 H14B 108.2 . . ?
C29 C30 H30A 109.6 . . ?
C29 C30 H30B 109.6 . . ?
C30 C30 C29 110.3(9) 6_564 . ?
C30 C30 H30A 109.6 6_564 . ?
C30 C30 H30B 109.6 6_564 . ?
H30A C30 H30B 108.1 . . ?
C27 C32 H32A 109.3 . . ?
C27 C32 H32B 109.3 . . ?
H32A C32 H32B 108.0 . . ?
C31 C32 C27 111.4(10) . . ?
C31 C32 H32A 109.3 . . ?
C31 C32 H32B 109.3 . . ?
O38 C39 H39A 108.8 . . ?
O38 C39 H39B 108.8 . . ?
O38 C39 C40 113.6(11) . . ?
H39A C39 H39B 107.7 . . ?
C40 C39 H39A 108.8 . . ?
C40 C39 H39B 108.8 . . ?
O38 C37 H37A 110.3 . . ?
O38 C37 H37B 110.3 . . ?
O38 C37 C36 107.1(10) . . ?
H37A C37 H37B 108.6 . . ?
C36 C37 H37A 110.3 . . ?
C36 C37 H37B 110.3 . . ?
O35 C40 C39 113.0(12) . . ?
O35 C40 H40A 109.0 . . ?
O35 C40 H40B 109.0 . . ?
C39 C40 H40A 109.0 . . ?
C39 C40 H40B 109.0 . . ?
H40A C40 H40B 107.8 . . ?
C32 C31 C31 111.8(9) . 6_564 ?
C32 C31 H31A 109.3 . . ?
C32 C31 H31B 109.3 . . ?
C31 C31 H31A 109.3 6_564 . ?
C31 C31 H31B 109.3 6_564 . ?
H31A C31 H31B 107.9 . . ?
O35 C36 C37 112.8(11) . . ?
O35 C36 H36A 109.0 . . ?
O35 C36 H36B 109.0 . . ?
C37 C36 H36A 109.0 . . ?
C37 C36 H36B 109.0 . . ?
H36A C36 H36B 107.8 . . ?
O45 C46B H46A 110.8 . . ?
O45 C46B H46B 110.8 . . ?
O45 C46B C47B 104.8(16) . . ?
H46A C46B H46B 108.9 . . ?
C47B C46B H46A 110.8 . . ?
C47B C46B H46B 110.8 . . ?
O48 C47B C46B 107.9(19) . . ?
O48 C47B H47A 110.1 . . ?
O48 C47B H47B 110.1 . . ?
C46B C47B H47A 110.1 . . ?
C46B C47B H47B 110.1 . . ?
H47A C47B H47B 108.4 . . ?
H42C C42 H42D 106.7 . . ?
H42A C42 H42B 107.4 . . ?
C43A C42 H42C 106.9 . . ?
C43A C42 H42D 106.9 . . ?
C43A C42 O41 121.5(16) . . ?
C43B C42 H42A 108.4 . . ?
C43B C42 H42B 108.4 . . ?
C43B C42 O41 115.6(15) . . ?
O41 C42 H42C 106.9 . . ?
O41 C42 H42D 106.9 . . ?
O41 C42 H42A 108.4 . . ?
O41 C42 H42B 108.4 . . ?
O44 C43A H43A 110.5 . . ?
O44 C43A H43B 110.5 . . ?
C42 C43A O44 106.1(15) . . ?
C42 C43A H43A 110.5 . . ?
C42 C43A H43B 110.5 . . ?
H43A C43A H43B 108.7 . . ?
O44 C43B H43C 107.9 . . ?
O44 C43B H43D 107.9 . . ?
C42 C43B O44 117.7(18) . . ?
C42 C43B H43C 107.9 . . ?
C42 C43B H43D 107.9 . . ?
H43C C43B H43D 107.2 . . ?
C42 O41 C42 115.9(15) . 8_456 ?
O45 C46A H46C 109.9 . . ?
O45 C46A H46D 109.9 . . ?
O45 C46A C47A 108.9(18) . . ?
H46C C46A H46D 108.3 . . ?
C47A C46A H46C 109.9 . . ?
C47A C46A H46D 109.9 . . ?
O48 C47A C46A 102.9(17) . . ?
O48 C47A H47C 111.2 . . ?
O48 C47A H47D 111.2 . . ?
C46A C47A H47C 111.2 . . ?
C46A C47A H47D 111.2 . . ?
H47C C47A H47D 109.1 . . ?
C50 O49 C54 114.9(19) . . ?
O49 C50 H50A 109.9 . . ?
O49 C50 H50B 109.9 . . ?
H50A C50 H50B 108.3 . . ?
C51 C50 O49 109(2) . . ?
C51 C50 H50A 109.9 . . ?
C51 C50 H50B 109.9 . . ?
O49 C54 H54A 109.5 . . ?
O49 C54 H54B 109.5 . . ?
H54A C54 H54B 108.1 . . ?
C53 C54 O49 111(2) . . ?
C53 C54 H54A 109.5 . . ?
C53 C54 H54B 109.5 . . ?
C50 C51 H51A 107.5 . . ?
C50 C51 H51B 107.5 . . ?
C50 C51 O52 119(2) . . ?
H51A C51 H51B 107.0 . . ?
O52 C51 H51A 107.5 . . ?
O52 C51 H51B 107.5 . . ?
C54 C53 H53A 107.3 . . ?
C54 C53 H53B 107.3 . . ?
C54 C53 O52 120(2) . . ?
H53A C53 H53B 106.9 . . ?
O52 C53 H53A 107.3 . . ?
O52 C53 H53B 107.3 . . ?
C53 O52 C51 113(2) . . ?

loop_
_geom_bond_atom_site_label_1
_geom_bond_atom_site_label_2
_geom_bond_distance
_geom_bond_site_symmetry_2
_geom_bond_publ_flag
Br1 C2 1.919(10) . ?
Br18 C19 1.882(10) . ?
O45 C46B 1.452(18) . ?
O45 C46B 1.452(18) 7_545 ?
O45 C46A 1.494(18) 7_545 ?
O45 C46A 1.494(18) . ?
N26 C25 1.209(13) . ?
N26 C27 1.487(13) . ?
N33 C34 1.233(14) . ?
N33 C28 1.466(12) . ?
N16 C11 1.470(11) . ?
N16 C17 1.237(13) . ?
N9 C10 1.457(13) . ?
N9 C8 1.237(13) . ?
O48 C47B 1.496(17) 7_545 ?
O48 C47B 1.496(17) . ?
O48 C47A 1.477(17) 7_545 ?
O48 C47A 1.476(17) . ?
O38 C39 1.416(16) . ?
O38 C37 1.443(17) . ?
C6 C5 1.409(14) . ?
C6 C7 1.405(14) . ?
C6 C8 1.483(15) . ?
C20 H20 0.9500 . ?
C20 C21 1.361(14) . ?
C20 C19 1.381(15) . ?
O35 C40 1.407(16) . ?
O35 C36 1.433(15) . ?
C5 H5 0.9500 . ?
C5 C4 1.371(15) . ?
C21 C25 1.486(15) . ?
C21 C22 1.435(14) . ?
C11 H11 1.0000 . ?
C11 C12 1.520(14) . ?
C11 C10 1.524(13) . ?
C12 H12A 0.9900 . ?
C12 H12B 0.9900 . ?
C12 C13 1.531(14) . ?
C4 C34 1.486(14) . ?
C4 C3 1.383(14) . ?
C25 H25 0.9500 . ?
C7 H7 0.9500 . ?
C7 C2 1.356(15) . ?
C17 H17 0.9500 . ?
C17 C23 1.496(13) . ?
C34 H34 0.9500 . ?
C24 H24 0.9500 . ?
C24 C19 1.398(14) . ?
C24 C23 1.389(13) . ?
C3 H3 0.9500 . ?
C3 C2 1.393(15) . ?
C10 H10 1.0000 . ?
C10 C15 1.533(14) . ?
C15 H15A 0.9900 . ?
C15 H15B 0.9900 . ?
C15 C14 1.505(16) . ?
C8 H8 0.9500 . ?
C13 H13A 0.9900 . ?
C13 H13B 0.9900 . ?
C13 C14 1.537(15) . ?
C27 C27 1.54(2) 6_564 ?
C27 H27 1.0000 . ?
C27 C32 1.518(15) . ?
C22 H22 0.9500 . ?
C22 C23 1.390(14) . ?
C29 H29A 0.9900 . ?
C29 H29B 0.9900 . ?
C29 C28 1.522(14) . ?
C29 C30 1.520(16) . ?
C28 C28 1.55(2) 6_564 ?
C28 H28 1.0000 . ?
C14 H14A 0.9900 . ?
C14 H14B 0.9900 . ?
C30 C30 1.48(2) 6_564 ?
C30 H30A 0.9900 . ?
C30 H30B 0.9900 . ?
C32 H32A 0.9900 . ?
C32 H32B 0.9900 . ?
C32 C31 1.503(18) . ?
C39 H39A 0.9900 . ?
C39 H39B 0.9900 . ?
C39 C40 1.465(19) . ?
C37 H37A 0.9900 . ?
C37 H37B 0.9900 . ?
C37 C36 1.500(19) . ?
C40 H40A 0.9900 . ?
C40 H40B 0.9900 . ?
C31 C31 1.52(3) 6_564 ?
C31 H31A 0.9900 . ?
C31 H31B 0.9900 . ?
C36 H36A 0.9900 . ?
C36 H36B 0.9900 . ?
C46B H46A 0.9900 . ?
C46B H46B 0.9900 . ?
C46B C47B 1.50(2) . ?
C47B H47A 0.9900 . ?
C47B H47B 0.9900 . ?
O44 C43A 1.61(3) . ?
O44 C43B 1.41(2) . ?
C42 H42C 0.9900 . ?
C42 H42D 0.9900 . ?
C42 H42A 0.9900 . ?
C42 H42B 0.9900 . ?
C42 C43A 1.38(2) . ?
C42 C43B 1.38(2) . ?
C42 O41 1.411(14) . ?
C43A H43A 0.9900 . ?
C43A H43B 0.9900 . ?
C43B H43C 0.9900 . ?
C43B H43D 0.9900 . ?
C46A H46C 0.9900 . ?
C46A H46D 0.9900 . ?
C46A C47A 1.52(2) . ?
C47A H47C 0.9900 . ?
C47A H47D 0.9900 . ?
O49 C50 1.444(13) . ?
O49 C54 1.457(13) . ?
C50 H50A 0.9900 . ?
C50 H50B 0.9900 . ?
C50 C51 1.42(2) . ?
C54 H54A 0.9900 . ?
C54 H54B 0.9900 . ?
C54 C53 1.40(2) . ?
C51 H51A 0.9900 . ?
C51 H51B 0.9900 . ?
C51 O52 1.422(13) . ?
C53 H53A 0.9900 . ?
C53 H53B 0.9900 . ?
C53 O52 1.407(13) . ?

loop_
_geom_torsion_atom_site_label_1
_geom_torsion_atom_site_label_2
_geom_torsion_atom_site_label_3
_geom_torsion_atom_site_label_4
_geom_torsion
_geom_torsion_site_symmetry_1
_geom_torsion_site_symmetry_2
_geom_torsion_site_symmetry_3
_geom_torsion_site_symmetry_4
_geom_torsion_publ_flag
O45 C46B C47B O48 68(3) . . . . ?
O45 C46A C47A O48 -67(2) . . . . ?
N26 C27 C32 C31 176.7(10) . . . . ?
N16 C11 C12 C13 177.5(8) . . . . ?
N16 C11 C10 N9 64.3(10) . . . . ?
N16 C11 C10 C15 -175.3(8) . . . . ?
N16 C17 C23 C24 7.9(15) . . . . ?
N16 C17 C23 C22 -173.3(10) . . . . ?
N9 C10 C15 C14 177.5(8) . . . . ?
O38 C39 C40 O35 54.2(16) . . . . ?
O38 C37 C36 O35 -61.7(14) . . . . ?
C6 C5 C4 C34 179.9(9) . . . . ?
C6 C5 C4 C3 4.1(15) . . . . ?
C6 C7 C2 Br1 -176.2(7) . . . . ?
C6 C7 C2 C3 -1.0(15) . . . . ?
C20 C21 C25 N26 179.4(11) . . . . ?
C20 C21 C22 C23 0.9(15) . . . . ?
C5 C6 C7 C2 2.4(14) . . . . ?
C5 C6 C8 N9 -166.9(9) . . . . ?
C5 C4 C34 N33 -2.4(15) . . . . ?
C5 C4 C3 C2 -2.5(15) . . . . ?
C21 C20 C19 Br18 -179.2(8) . . . . ?
C21 C20 C19 C24 -0.7(17) . . . . ?
C21 C22 C23 C17 179.5(9) . . . . ?
C21 C22 C23 C24 -1.7(15) . . . . ?
C11 N16 C17 C23 -177.4(9) . . . . ?
C11 C12 C13 C14 -57.6(12) . . . . ?
C11 C10 C15 C14 56.1(11) . . . . ?
C12 C11 C10 N9 -175.4(7) . . . . ?
C12 C11 C10 C15 -55.0(10) . . . . ?
C12 C13 C14 C15 57.2(12) . . . . ?
C4 C3 C2 Br1 176.3(7) . . . . ?
C4 C3 C2 C7 1.0(16) . . . . ?
C25 N26 C27 C27 -120.7(11) . . . 6_564 ?
C25 N26 C27 C32 119.3(11) . . . . ?
C25 C21 C22 C23 177.7(9) . . . . ?
C7 C6 C5 C4 -4.0(14) . . . . ?
C7 C6 C8 N9 14.8(15) . . . . ?
C17 N16 C11 C12 98.5(10) . . . . ?
C17 N16 C11 C10 -139.8(9) . . . . ?
C34 N33 C28 C29 111.1(11) . . . . ?
C34 N33 C28 C28 -130.1(11) . . . 6_564 ?
C34 C4 C3 C2 -178.4(9) . . . . ?
C3 C4 C34 N33 173.5(10) . . . . ?
C10 N9 C8 C6 -178.4(9) . . . . ?
C10 C11 C12 C13 57.2(11) . . . . ?
C10 C15 C14 C13 -57.6(12) . . . . ?
C19 C20 C21 C25 -176.5(10) . . . . ?
C19 C20 C21 C22 0.3(15) . . . . ?
C19 C24 C23 C17 -179.9(9) . . . . ?
C19 C24 C23 C22 1.4(15) . . . . ?
C8 N9 C10 C11 -136.7(9) . . . . ?
C8 N9 C10 C15 102.6(10) . . . . ?
C8 C6 C5 C4 177.7(9) . . . . ?
C8 C6 C7 C2 -179.3(10) . . . . ?
C27 N26 C25 C21 178.9(9) . . . . ?
C27 C27 C32 C31 57.4(14) 6_564 . . . ?
C27 C32 C31 C31 -54.9(17) . . . 6_564 ?
C22 C21 C25 N26 2.7(16) . . . . ?
C23 C24 C19 Br18 178.3(8) . . . . ?
C23 C24 C19 C20 -0.2(16) . . . . ?
C28 N33 C34 C4 -175.7(8) . . . . ?
C28 C29 C30 C30 -59.7(15) . . . 6_564 ?
C30 C29 C28 N33 177.6(9) . . . . ?
C30 C29 C28 C28 58.5(13) . . . 6_564 ?
C39 O38 C37 C36 58.5(14) . . . . ?
C37 O38 C39 C40 -56.9(15) . . . . ?
C40 O35 C36 C37 57.7(14) . . . . ?
C36 O35 C40 C39 -52.2(14) . . . . ?
C46B O45 C46B C47B -33.1(14) 7_545 . . . ?
C47B O48 C47B C46B -33.9(12) 7_545 . . . ?
C43A C42 O41 C42 -29.0(14) . . . 8_456 ?
C43B C42 O41 C42 21.8(17) . . . 8_456 ?
O41 C42 C43A O44 49(2) . . . . ?
O41 C42 C43B O44 -45(3) . . . . ?
C46A O45 C46A C47A 34.5(14) 7_545 . . . ?
C47A O48 C47A C46A 32.1(13) 7_545 . . . ?
O49 C50 C51 O52 -46(3) . . . . ?
O49 C54 C53 O52 42(4) . . . . ?
C50 O49 C54 C53 -51(3) . . . . ?
C50 C51 O52 C53 38(4) . . . . ?
C54 O49 C50 C51 52(3) . . . . ?
C54 C53 O52 C51 -35(3) . . . . ?
